data_7706880
loop_
_publ_author_name
'Liu, Jingjing'
'Singh, Kalyan'
'Dutta, Sayan'
'Feng, Zhongtao'
'Koley, Debasis'
'Tan, Gengwen'
'Wang, Xinping'

_publ_section_title
;
 Yttrium germole dianion complexes with Y-Ge bonds.
;
_journal_issue 16
_journal_name_full 'Dalton transactions (Cambridge, England : 2003)'
_journal_page_first 5552
_journal_page_last 5556
_journal_paper_doi 10.1039/d1dt00798j
_journal_volume 50
_journal_year 2021
_chemical_formula_sum 'C62 H112 Ge4 K2 Si8 Y2'
_chemical_formula_weight 1628.61
_space_group_crystal_system monoclinic
_space_group_IT_number 15
_space_group_name_Hall '-C 2yc'
_space_group_name_H-M_alt 'C 1 2/c 1'
_atom_sites_solution_hydrogens geom
_audit_creation_method SHELXL-2014/7
_audit_update_record
;
2021-03-08 deposited with the CCDC.	2021-03-16 downloaded from the CCDC.
;
_cell_angle_alpha 90
_cell_angle_beta 95.2220(10)
_cell_angle_gamma 90
_cell_formula_units_Z 4
_cell_length_a 19.7531(6)
_cell_length_b 18.6849(5)
_cell_length_c 22.8277(6)
_cell_measurement_reflns_used 4386
_cell_measurement_temperature 120(2)
_cell_measurement_theta_max 27.45
_cell_measurement_theta_min 2.61
_cell_volume 8390.4(4)
_computing_structure_refinement 'SHELXL-2014/7 (Sheldrick, 2014)'
_diffrn_ambient_temperature 120(2)
_diffrn_measured_fraction_theta_full 0.998
_diffrn_measured_fraction_theta_max 0.998
_diffrn_measurement_device_type 'Bruker APEX-II CCD'
_diffrn_measurement_method '\f and \w scans'
_diffrn_radiation_type MoK\a
_diffrn_radiation_wavelength 0.71073
_diffrn_reflns_av_R_equivalents 0.0570
_diffrn_reflns_av_unetI/netI 0.0434
_diffrn_reflns_Laue_measured_fraction_full 0.998
_diffrn_reflns_Laue_measured_fraction_max 0.998
_diffrn_reflns_limit_h_max 22
_diffrn_reflns_limit_h_min -24
_diffrn_reflns_limit_k_max 23
_diffrn_reflns_limit_k_min -23
_diffrn_reflns_limit_l_max 28
_diffrn_reflns_limit_l_min -28
_diffrn_reflns_number 41120
_diffrn_reflns_point_group_measured_fraction_full 0.998
_diffrn_reflns_point_group_measured_fraction_max 0.998
_diffrn_reflns_theta_full 25.242
_diffrn_reflns_theta_max 25.996
_diffrn_reflns_theta_min 2.266
_exptl_absorpt_coefficient_mu 3.026
_exptl_absorpt_correction_T_max 0.7456
_exptl_absorpt_correction_T_min 0.4341
_exptl_absorpt_correction_type multi-scan
_exptl_crystal_colour brown
_exptl_crystal_density_diffrn 1.289
_exptl_crystal_description plate
_exptl_crystal_F_000 3360
_exptl_crystal_size_max 0.380
_exptl_crystal_size_mid 0.260
_exptl_crystal_size_min 0.240
_refine_diff_density_max 1.074
_refine_diff_density_min -0.922
_refine_diff_density_rms 0.102
_refine_ls_extinction_method none
_refine_ls_goodness_of_fit_ref 1.071
_refine_ls_hydrogen_treatment constr
_refine_ls_matrix_type full
_refine_ls_number_parameters 406
_refine_ls_number_reflns 8227
_refine_ls_number_restraints 260
_refine_ls_restrained_S_all 1.065
_refine_ls_R_factor_all 0.0577
_refine_ls_R_factor_gt 0.0448
_refine_ls_shift/su_max 0.001
_refine_ls_shift/su_mean 0.000
_refine_ls_structure_factor_coef Fsqd
_refine_ls_weighting_details 'w=1/[\s^2^(Fo^2^)+(0.0823P)^2^+18.9796P] where P=(Fo^2^+2Fc^2^)/3'
_refine_ls_weighting_scheme calc
_refine_ls_wR_factor_gt 0.1379
_refine_ls_wR_factor_ref 0.1451
_reflns_Friedel_coverage 0.000
_reflns_number_gt 6656
_reflns_number_total 8227
_reflns_threshold_expression 'I > 2\s(I)'
_cod_data_source_file d1dt00798j2.cif
_cod_data_source_block c2c_a_sq
_cod_depositor_comments 'Adding full bibliography for 7706878--7706880.cif.'
_cod_original_sg_symbol_H-M 'C 2/c'
_cod_database_code 7706880
_shelx_shelxl_version_number 2014/7
_shelx_space_group_comment
;
The symmetry employed for this shelxl refinement is uniquely defined
by the following loop, which should always be used as a source of
symmetry information in preference to the above space-group names.
They are only intended as comments.
;
_shelx_estimated_absorpt_t_min 0.393
_shelx_estimated_absorpt_t_max 0.530

loop_
_space_group_symop_operation_xyz
'x, y, z'
'-x, y, -z+1/2'
'x+1/2, y+1/2, z'
'-x+1/2, y+1/2, -z+1/2'
'-x, -y, -z'
'x, -y, z-1/2'
'-x+1/2, -y+1/2, -z'
'x+1/2, -y+1/2, z-1/2'

loop_
_atom_site_label
_atom_site_type_symbol
_atom_site_fract_x
_atom_site_fract_y
_atom_site_fract_z
_atom_site_U_iso_or_equiv
_atom_site_adp_type
_atom_site_occupancy
_atom_site_site_symmetry_order
_atom_site_calc_flag
_atom_site_refinement_flags_posn
_atom_site_refinement_flags_adp
_atom_site_refinement_flags_occupancy
_atom_site_disorder_assembly
_atom_site_disorder_group
C1 C 0.6367(2) 0.6525(2) 0.49050(17) 0.0344(9) Uani 1 1 d . . . . .
C2 C 0.5748(2) 0.6842(3) 0.50573(18) 0.0364(10) Uani 1 1 d . . . . .
C3 C 0.5667(2) 0.7584(3) 0.49505(19) 0.0383(10) Uani 1 1 d . . . . .
C4 C 0.6224(2) 0.7931(2) 0.47050(18) 0.0346(9) Uani 1 1 d . . . . .
C5 C 0.5153(2) 0.6405(3) 0.5251(2) 0.0470(12) Uani 1 1 d . . . . .
H5A H 0.4951 0.6657 0.5568 0.071 Uiso 1 1 calc R U . . .
H5B H 0.5317 0.5935 0.5391 0.071 Uiso 1 1 calc R U . . .
H5C H 0.4810 0.6343 0.4916 0.071 Uiso 1 1 calc R U . . .
C6 C 0.5000(2) 0.7949(3) 0.5018(2) 0.0525(13) Uani 1 1 d . . . . .
H6A H 0.4667 0.7805 0.4696 0.079 Uiso 1 1 calc R U . . .
H6B H 0.5063 0.8469 0.5009 0.079 Uiso 1 1 calc R U . . .
H6C H 0.4836 0.7810 0.5395 0.079 Uiso 1 1 calc R U . . .
C7 C 0.5804(3) 0.5281(3) 0.4153(2) 0.0603(15) Uani 1 1 d . . . . .
H7A H 0.5347 0.5354 0.4276 0.090 Uiso 1 1 calc R U . . .
H7B H 0.5867 0.4775 0.4061 0.090 Uiso 1 1 calc R U . . .
H7C H 0.5860 0.5571 0.3803 0.090 Uiso 1 1 calc R U . . .
C8 C 0.7302(3) 0.5380(3) 0.4499(3) 0.0577(14) Uani 1 1 d . . . . .
H8A H 0.7252 0.5038 0.4172 0.087 Uiso 1 1 calc R U . . .
H8B H 0.7607 0.5180 0.4820 0.087 Uiso 1 1 calc R U . . .
H8C H 0.7494 0.5828 0.4364 0.087 Uiso 1 1 calc R U . . .
C9 C 0.6339(3) 0.4932(3) 0.5395(2) 0.0578(14) Uani 1 1 d . . . . .
H9A H 0.6600 0.5109 0.5751 0.087 Uiso 1 1 calc R U . . .
H9B H 0.6501 0.4454 0.5300 0.087 Uiso 1 1 calc R U . . .
H9C H 0.5856 0.4908 0.5461 0.087 Uiso 1 1 calc R U . . .
C10 C 0.5591(3) 0.8721(3) 0.3631(2) 0.0627(15) Uani 1 1 d . . . . .
H10A H 0.5682 0.8277 0.3424 0.094 Uiso 1 1 calc R U . . .
H10B H 0.5661 0.9131 0.3376 0.094 Uiso 1 1 calc R U . . .
H10C H 0.5120 0.8720 0.3734 0.094 Uiso 1 1 calc R U . . .
C11 C 0.7054(3) 0.8972(3) 0.4095(2) 0.0594(15) Uani 1 1 d . . . . .
H11A H 0.7384 0.8955 0.4442 0.089 Uiso 1 1 calc R U . . .
H11B H 0.7063 0.9447 0.3914 0.089 Uiso 1 1 calc R U . . .
H11C H 0.7171 0.8609 0.3811 0.089 Uiso 1 1 calc R U . . .
C12 C 0.5920(3) 0.9576(3) 0.4752(2) 0.0598(14) Uani 1 1 d . . . . .
H12A H 0.5427 0.9563 0.4774 0.090 Uiso 1 1 calc R U . . .
H12B H 0.6044 1.0019 0.4559 0.090 Uiso 1 1 calc R U . . .
H12C H 0.6152 0.9557 0.5150 0.090 Uiso 1 1 calc R U . . .
C13 C 0.6456(2) 0.6913(2) 0.68360(17) 0.0321(9) Uani 1 1 d . . . . .
C14 C 0.7053(2) 0.7348(2) 0.69318(17) 0.0311(9) Uani 1 1 d . . . . .
C15 C 0.6961(2) 0.8095(2) 0.68160(17) 0.0333(9) Uani 1 1 d . . . . .
C16 C 0.6286(2) 0.8308(2) 0.66169(17) 0.0359(10) Uani 1 1 d . . . . .
C17 C 0.7545(2) 0.8614(2) 0.6950(2) 0.0418(11) Uani 1 1 d . . . . .
H17A H 0.7619 0.8689 0.7376 0.063 Uiso 1 1 calc R U . . .
H17B H 0.7435 0.9072 0.6754 0.063 Uiso 1 1 calc R U . . .
H17C H 0.7959 0.8416 0.6806 0.063 Uiso 1 1 calc R U . . .
C18 C 0.7731(2) 0.7083(3) 0.71997(19) 0.0394(10) Uani 1 1 d . . . . .
H18A H 0.8092 0.7267 0.6973 0.059 Uiso 1 1 calc R U . . .
H18B H 0.7736 0.6559 0.7194 0.059 Uiso 1 1 calc R U . . .
H18C H 0.7807 0.7252 0.7607 0.059 Uiso 1 1 calc R U . . .
C19 C 0.5084(3) 0.9270(3) 0.6281(2) 0.0649(17) Uani 1 1 d . . . . .
H19A H 0.5116 0.9301 0.5856 0.097 Uiso 1 1 calc R U . . .
H19B H 0.4847 0.9693 0.6414 0.097 Uiso 1 1 calc R U . . .
H19C H 0.4832 0.8838 0.6371 0.097 Uiso 1 1 calc R U . . .
C20 C 0.6419(4) 1.0034(3) 0.6417(3) 0.0682(17) Uani 1 1 d . . . . .
H20A H 0.6838 1.0101 0.6676 0.102 Uiso 1 1 calc R U . . .
H20B H 0.6132 1.0460 0.6435 0.102 Uiso 1 1 calc R U . . .
H20C H 0.6532 0.9961 0.6012 0.102 Uiso 1 1 calc R U . . .
C21 C 0.5920(4) 0.9432(3) 0.7474(3) 0.0726(18) Uani 1 1 d . . . . .
H21A H 0.6380 0.9409 0.7673 0.109 Uiso 1 1 calc R U . . .
H21B H 0.5733 0.9912 0.7520 0.109 Uiso 1 1 calc R U . . .
H21C H 0.5630 0.9079 0.7649 0.109 Uiso 1 1 calc R U . . .
C22 C 0.7009(3) 0.5302(3) 0.7030(2) 0.0533(13) Uani 1 1 d . . . . .
H22A H 0.7025 0.5211 0.6609 0.080 Uiso 1 1 calc R U . . .
H22B H 0.6889 0.4860 0.7226 0.080 Uiso 1 1 calc R U . . .
H22C H 0.7456 0.5468 0.7199 0.080 Uiso 1 1 calc R U . . .
C23 C 0.5515(3) 0.5621(3) 0.6850(2) 0.0486(12) Uani 1 1 d . . . . .
H23A H 0.5153 0.5960 0.6922 0.073 Uiso 1 1 calc R U . . .
H23B H 0.5439 0.5169 0.7052 0.073 Uiso 1 1 calc R U . . .
H23C H 0.5511 0.5534 0.6426 0.073 Uiso 1 1 calc R U . . .
C24 C 0.6385(3) 0.6074(3) 0.7963(2) 0.0587(15) Uani 1 1 d . . . . .
H24A H 0.6333 0.5596 0.8131 0.088 Uiso 1 1 calc R U . . .
H24B H 0.6822 0.6278 0.8118 0.088 Uiso 1 1 calc R U . . .
H24C H 0.6015 0.6383 0.8069 0.088 Uiso 1 1 calc R U . . .
C25 C 0.7203(3) 0.7252(2) 0.9223(3) 0.0573(10) Uani 0.679(5) 1 d DG U P A 2
C26 C 0.7688(2) 0.7588(3) 0.8914(3) 0.0590(10) Uani 0.679(5) 1 d DG U P A 2
H26 H 0.8058 0.7321 0.8788 0.071 Uiso 0.679(5) 1 calc R U P A 2
C27 C 0.7630(3) 0.8315(3) 0.8788(3) 0.0588(10) Uani 0.679(5) 1 d G U P A 2
H27 H 0.7961 0.8544 0.8576 0.071 Uiso 0.679(5) 1 calc R U P A 2
C28 C 0.7089(3) 0.8705(2) 0.8971(3) 0.0563(10) Uani 0.679(5) 1 d G U P A 2
H28 H 0.7050 0.9201 0.8885 0.068 Uiso 0.679(5) 1 calc R U P A 2
C29 C 0.6605(2) 0.8368(2) 0.9281(3) 0.0542(11) Uani 0.679(5) 1 d G U P A 2
H29 H 0.6235 0.8635 0.9406 0.065 Uiso 0.679(5) 1 calc R U P A 2
C30 C 0.6662(2) 0.7642(3) 0.9407(2) 0.0548(10) Uani 0.679(5) 1 d DG U P A 2
H30 H 0.6331 0.7412 0.9618 0.066 Uiso 0.679(5) 1 calc R U P A 2
C31 C 0.7270(4) 0.6530(4) 0.9364(4) 0.0697(15) Uani 0.679(5) 1 d D U P A 2
H31A H 0.6888 0.6379 0.9581 0.105 Uiso 0.679(5) 1 calc R U P A 2
H31B H 0.7272 0.6248 0.9002 0.105 Uiso 0.679(5) 1 calc R U P A 2
H31C H 0.7698 0.6453 0.9609 0.105 Uiso 0.679(5) 1 calc R U P A 2
C25A C 0.7606(6) 0.7330(4) 0.8997(6) 0.0581(11) Uani 0.321(5) 1 d DG U P A 1
C26A C 0.7843(5) 0.7937(5) 0.8729(5) 0.0586(11) Uani 0.321(5) 1 d DG U P A 1
H26A H 0.8231 0.7905 0.8513 0.070 Uiso 0.321(5) 1 calc R U P A 1
C27A C 0.7514(6) 0.8588(5) 0.8776(5) 0.0578(11) Uani 0.321(5) 1 d G U P A 1
H27A H 0.7676 0.9003 0.8593 0.069 Uiso 0.321(5) 1 calc R U P A 1
C28A C 0.6946(6) 0.8634(5) 0.9092(6) 0.0574(11) Uani 0.321(5) 1 d G U P A 1
H28A H 0.6721 0.9080 0.9125 0.069 Uiso 0.321(5) 1 calc R U P A 1
C29A C 0.6708(5) 0.8028(6) 0.9361(5) 0.0563(10) Uani 0.321(5) 1 d G U P A 1
H29A H 0.6320 0.8059 0.9577 0.068 Uiso 0.321(5) 1 calc R U P A 1
C30A C 0.7038(6) 0.7376(5) 0.9314(6) 0.0575(11) Uani 0.321(5) 1 d DG U P A 1
H30A H 0.6876 0.6962 0.9497 0.069 Uiso 0.321(5) 1 calc R U P A 1
C31A C 0.7980(8) 0.6698(7) 0.8998(7) 0.0676(17) Uani 0.321(5) 1 d D U P A 1
H31D H 0.7747 0.6324 0.9203 0.101 Uiso 0.321(5) 1 calc R U P A 1
H31E H 0.8024 0.6548 0.8592 0.101 Uiso 0.321(5) 1 calc R U P A 1
H31F H 0.8433 0.6778 0.9200 0.101 Uiso 0.321(5) 1 calc R U P A 1
Ge1 Ge 0.68817(2) 0.72310(2) 0.44942(2) 0.02965(13) Uani 1 1 d . . . . .
Ge2 Ge 0.56375(2) 0.74996(3) 0.66148(2) 0.03525(14) Uani 1 1 d . . . . .
K1 K 0.62299(6) 0.77745(6) 0.79816(4) 0.0483(3) Uani 1 1 d . . . . .
Si1 Si 0.64547(7) 0.55581(7) 0.47651(6) 0.0428(3) Uani 1 1 d . . . . .
Si2 Si 0.61839(7) 0.87901(7) 0.43192(6) 0.0435(3) Uani 1 1 d . . . . .
Si3 Si 0.63567(7) 0.60034(7) 0.71358(5) 0.0376(3) Uani 1 1 d . . . . .
Si4 Si 0.59498(8) 0.92297(7) 0.66660(6) 0.0480(4) Uani 1 1 d . . . . .
Y1 Y 0.66914(2) 0.74513(2) 0.57695(2) 0.02614(12) Uani 1 1 d . . . . .

loop_
_atom_site_aniso_label
_atom_site_aniso_U_11
_atom_site_aniso_U_22
_atom_site_aniso_U_33
_atom_site_aniso_U_23
_atom_site_aniso_U_13
_atom_site_aniso_U_12
C1 0.036(2) 0.043(2) 0.025(2) -0.0030(17) 0.0039(17) -0.0114(19)
C2 0.030(2) 0.053(3) 0.026(2) 0.0002(19) 0.0022(16) -0.013(2)
C3 0.025(2) 0.066(3) 0.024(2) 0.0043(19) 0.0003(17) -0.003(2)
C4 0.028(2) 0.047(2) 0.029(2) 0.0056(18) 0.0045(16) 0.0020(19)
C5 0.030(2) 0.067(3) 0.044(3) -0.005(2) 0.006(2) -0.018(2)
C6 0.032(2) 0.083(4) 0.044(3) 0.012(3) 0.010(2) 0.011(3)
C7 0.066(4) 0.065(3) 0.050(3) -0.019(3) 0.008(3) -0.015(3)
C8 0.065(4) 0.054(3) 0.058(3) -0.003(3) 0.022(3) 0.003(3)
C9 0.076(4) 0.050(3) 0.048(3) 0.001(2) 0.014(3) -0.014(3)
C10 0.077(4) 0.065(3) 0.045(3) 0.013(3) -0.006(3) 0.012(3)
C11 0.075(4) 0.052(3) 0.055(3) -0.004(2) 0.027(3) -0.019(3)
C12 0.073(4) 0.057(3) 0.050(3) 0.004(3) 0.008(3) 0.014(3)
C13 0.036(2) 0.041(2) 0.0203(19) 0.0015(17) 0.0058(16) -0.0008(18)
C14 0.035(2) 0.037(2) 0.0205(19) -0.0031(16) 0.0030(16) -0.0014(18)
C15 0.040(2) 0.037(2) 0.0227(19) -0.0058(17) 0.0063(17) -0.0035(19)
C16 0.046(3) 0.038(2) 0.025(2) -0.0021(17) 0.0110(18) 0.0055(19)
C17 0.049(3) 0.040(2) 0.037(2) -0.008(2) 0.006(2) -0.010(2)
C18 0.036(2) 0.048(3) 0.034(2) -0.001(2) 0.0008(18) -0.003(2)
C19 0.074(4) 0.073(4) 0.049(3) 0.010(3) 0.017(3) 0.041(3)
C20 0.098(5) 0.046(3) 0.064(4) -0.001(3) 0.026(3) 0.015(3)
C21 0.095(5) 0.074(4) 0.052(3) -0.010(3) 0.025(3) 0.029(4)
C22 0.064(3) 0.043(3) 0.053(3) 0.015(2) 0.007(3) -0.003(2)
C23 0.049(3) 0.058(3) 0.040(3) -0.003(2) 0.013(2) -0.019(2)
C24 0.082(4) 0.060(3) 0.034(3) 0.011(2) 0.001(3) -0.026(3)
C25 0.057(2) 0.070(2) 0.0440(19) -0.0173(18) -0.0021(16) -0.0034(18)
C26 0.056(2) 0.074(2) 0.0467(19) -0.0194(18) 0.0009(16) -0.0033(19)
C27 0.056(2) 0.073(2) 0.0474(19) -0.0178(19) 0.0046(16) -0.0061(19)
C28 0.055(2) 0.069(2) 0.045(2) -0.0166(19) 0.0057(17) -0.0094(19)
C29 0.053(2) 0.067(2) 0.043(2) -0.017(2) 0.0042(17) -0.009(2)
C30 0.054(2) 0.068(2) 0.042(2) -0.017(2) 0.0006(17) -0.008(2)
C31 0.074(3) 0.074(3) 0.059(3) -0.011(3) -0.007(3) 0.000(2)
C25A 0.056(2) 0.071(2) 0.046(2) -0.017(2) 0.0005(17) -0.004(2)
C26A 0.056(2) 0.072(2) 0.047(2) -0.017(2) 0.0017(19) -0.005(2)
C27A 0.056(2) 0.071(2) 0.047(2) -0.017(2) 0.0037(17) -0.006(2)
C28A 0.056(2) 0.070(2) 0.046(2) -0.017(2) 0.0041(18) -0.008(2)
C29A 0.055(2) 0.070(2) 0.0438(19) -0.0170(19) 0.0021(16) -0.0071(19)
C30A 0.057(2) 0.070(2) 0.044(2) -0.016(2) -0.0007(17) -0.006(2)
C31A 0.069(3) 0.076(3) 0.055(3) -0.017(3) -0.005(3) 0.004(3)
Ge1 0.0258(2) 0.0402(3) 0.0236(2) 0.00000(17) 0.00512(16) -0.00446(18)
Ge2 0.0283(3) 0.0515(3) 0.0270(2) 0.00316(19) 0.00827(19) 0.00260(19)
K1 0.0575(7) 0.0569(6) 0.0302(5) -0.0061(5) 0.0029(5) 0.0052(5)
Si1 0.0482(8) 0.0434(7) 0.0388(7) -0.0061(6) 0.0143(6) -0.0110(6)
Si2 0.0520(8) 0.0450(7) 0.0343(7) 0.0076(6) 0.0083(6) 0.0056(6)
Si3 0.0450(7) 0.0419(6) 0.0261(6) 0.0053(5) 0.0048(5) -0.0098(5)
Si4 0.0627(9) 0.0459(7) 0.0383(7) -0.0006(6) 0.0199(6) 0.0168(7)
Y1 0.0236(2) 0.0331(2) 0.0222(2) 0.00036(14) 0.00467(15) -0.00200(15)

loop_
_atom_type_symbol
_atom_type_description
_atom_type_scat_dispersion_real
_atom_type_scat_dispersion_imag
_atom_type_scat_source
C C 0.0033 0.0016 'International Tables Vol C Tables 4.2.6.8 and 6.1.1.4'
H H 0.0000 0.0000 'International Tables Vol C Tables 4.2.6.8 and 6.1.1.4'
Ge Ge 0.1547 1.8001 'International Tables Vol C Tables 4.2.6.8 and 6.1.1.4'
K K 0.2009 0.2494 'International Tables Vol C Tables 4.2.6.8 and 6.1.1.4'
Si Si 0.0817 0.0704 'International Tables Vol C Tables 4.2.6.8 and 6.1.1.4'
Y Y -2.7962 3.5667 'International Tables Vol C Tables 4.2.6.8 and 6.1.1.4'

loop_
_geom_angle_atom_site_label_1
_geom_angle_atom_site_label_2
_geom_angle_atom_site_label_3
_geom_angle
_geom_angle_site_symmetry_1
_geom_angle_site_symmetry_3
_geom_angle_publ_flag
C2 C1 Si1 122.9(3) . . ?
C2 C1 Ge1 109.3(3) . . ?
Si1 C1 Ge1 121.1(2) . . ?
C2 C1 Y1 72.8(2) . . ?
Si1 C1 Y1 138.2(2) . . ?
Ge1 C1 Y1 79.40(14) . . ?
C3 C2 C1 116.8(4) . . ?
C3 C2 C5 119.7(4) . . ?
C1 C2 C5 123.1(4) . . ?
C3 C2 Y1 75.1(2) . . ?
C1 C2 Y1 75.8(2) . . ?
C5 C2 Y1 125.1(3) . . ?
C2 C3 C4 115.5(4) . . ?
C2 C3 C6 120.9(4) . . ?
C4 C3 C6 123.1(4) . . ?
C2 C3 Y1 73.6(2) . . ?
C4 C3 Y1 75.7(2) . . ?
C6 C3 Y1 126.3(3) . . ?
C3 C4 Si2 125.7(3) . . ?
C3 C4 Ge1 110.4(3) . . ?
Si2 C4 Ge1 118.3(2) . . ?
C3 C4 Y1 73.0(2) . . ?
Si2 C4 Y1 136.7(2) . . ?
Ge1 C4 Y1 79.38(14) . . ?
C2 C5 H5A 109.5 . . ?
C2 C5 H5B 109.5 . . ?
H5A C5 H5B 109.5 . . ?
C2 C5 H5C 109.5 . . ?
H5A C5 H5C 109.5 . . ?
H5B C5 H5C 109.5 . . ?
C3 C6 H6A 109.5 . . ?
C3 C6 H6B 109.5 . . ?
H6A C6 H6B 109.5 . . ?
C3 C6 H6C 109.5 . . ?
H6A C6 H6C 109.5 . . ?
H6B C6 H6C 109.5 . . ?
Si1 C7 H7A 109.5 . . ?
Si1 C7 H7B 109.5 . . ?
H7A C7 H7B 109.5 . . ?
Si1 C7 H7C 109.5 . . ?
H7A C7 H7C 109.5 . . ?
H7B C7 H7C 109.5 . . ?
Si1 C8 H8A 109.5 . . ?
Si1 C8 H8B 109.5 . . ?
H8A C8 H8B 109.5 . . ?
Si1 C8 H8C 109.5 . . ?
H8A C8 H8C 109.5 . . ?
H8B C8 H8C 109.5 . . ?
Si1 C9 H9A 109.5 . . ?
Si1 C9 H9B 109.5 . . ?
H9A C9 H9B 109.5 . . ?
Si1 C9 H9C 109.5 . . ?
H9A C9 H9C 109.5 . . ?
H9B C9 H9C 109.5 . . ?
Si2 C10 H10A 109.5 . . ?
Si2 C10 H10B 109.5 . . ?
H10A C10 H10B 109.5 . . ?
Si2 C10 H10C 109.5 . . ?
H10A C10 H10C 109.5 . . ?
H10B C10 H10C 109.5 . . ?
Si2 C11 H11A 109.5 . . ?
Si2 C11 H11B 109.5 . . ?
H11A C11 H11B 109.5 . . ?
Si2 C11 H11C 109.5 . . ?
H11A C11 H11C 109.5 . . ?
H11B C11 H11C 109.5 . . ?
Si2 C12 H12A 109.5 . . ?
Si2 C12 H12B 109.5 . . ?
H12A C12 H12B 109.5 . . ?
Si2 C12 H12C 109.5 . . ?
H12A C12 H12C 109.5 . . ?
H12B C12 H12C 109.5 . . ?
C14 C13 Si3 125.4(3) . . ?
C14 C13 Ge2 111.5(3) . . ?
Si3 C13 Ge2 119.4(2) . . ?
C14 C13 Y1 73.8(2) . . ?
Si3 C13 Y1 134.9(2) . . ?
Ge2 C13 Y1 76.61(12) . . ?
C14 C13 K1 76.1(2) . . ?
Si3 C13 K1 97.77(15) . . ?
Ge2 C13 K1 75.73(12) . . ?
Y1 C13 K1 127.35(15) . . ?
C15 C14 C13 115.9(4) . . ?
C15 C14 C18 119.4(4) . . ?
C13 C14 C18 124.4(4) . . ?
C15 C14 Y1 74.3(2) . . ?
C13 C14 Y1 75.5(2) . . ?
C18 C14 Y1 124.8(3) . . ?
C15 C14 K1 80.0(2) . . ?
C13 C14 K1 77.5(2) . . ?
C18 C14 K1 106.2(3) . . ?
Y1 C14 K1 128.98(16) . . ?
C16 C15 C14 115.6(4) . . ?
C16 C15 C17 123.9(4) . . ?
C14 C15 C17 120.4(4) . . ?
C16 C15 Y1 74.8(2) . . ?
C14 C15 Y1 74.9(2) . . ?
C17 C15 Y1 123.4(3) . . ?
C16 C15 K1 80.7(2) . . ?
C14 C15 K1 73.9(2) . . ?
C17 C15 K1 110.2(2) . . ?
Y1 C15 K1 126.08(15) . . ?
C15 C16 Si4 124.8(3) . . ?
C15 C16 Ge2 112.0(3) . . ?
Si4 C16 Ge2 118.2(2) . . ?
C15 C16 Y1 74.5(2) . . ?
Si4 C16 Y1 136.8(2) . . ?
Ge2 C16 Y1 77.25(13) . . ?
C15 C16 K1 74.0(2) . . ?
Si4 C16 K1 100.45(15) . . ?
Ge2 C16 K1 72.12(12) . . ?
Y1 C16 K1 122.72(15) . . ?
C15 C17 H17A 109.5 . . ?
C15 C17 H17B 109.5 . . ?
H17A C17 H17B 109.5 . . ?
C15 C17 H17C 109.5 . . ?
H17A C17 H17C 109.5 . . ?
H17B C17 H17C 109.5 . . ?
C14 C18 H18A 109.5 . . ?
C14 C18 H18B 109.5 . . ?
H18A C18 H18B 109.5 . . ?
C14 C18 H18C 109.5 . . ?
H18A C18 H18C 109.5 . . ?
H18B C18 H18C 109.5 . . ?
Si4 C19 H19A 109.5 . . ?
Si4 C19 H19B 109.5 . . ?
H19A C19 H19B 109.5 . . ?
Si4 C19 H19C 109.5 . . ?
H19A C19 H19C 109.5 . . ?
H19B C19 H19C 109.5 . . ?
Si4 C20 H20A 109.5 . . ?
Si4 C20 H20B 109.5 . . ?
H20A C20 H20B 109.5 . . ?
Si4 C20 H20C 109.5 . . ?
H20A C20 H20C 109.5 . . ?
H20B C20 H20C 109.5 . . ?
Si4 C21 K1 97.6(2) . . ?
Si4 C21 H21A 109.5 . . ?
K1 C21 H21A 70.5 . . ?
Si4 C21 H21B 109.5 . . ?
K1 C21 H21B 150.5 . . ?
H21A C21 H21B 109.5 . . ?
Si4 C21 H21C 109.5 . . ?
K1 C21 H21C 48.1 . . ?
H21A C21 H21C 109.5 . . ?
H21B C21 H21C 109.5 . . ?
Si3 C22 H22A 109.5 . . ?
Si3 C22 H22B 109.5 . . ?
H22A C22 H22B 109.5 . . ?
Si3 C22 H22C 109.5 . . ?
H22A C22 H22C 109.5 . . ?
H22B C22 H22C 109.5 . . ?
Si3 C23 H23A 109.5 . . ?
Si3 C23 H23B 109.5 . . ?
H23A C23 H23B 109.5 . . ?
Si3 C23 H23C 109.5 . . ?
H23A C23 H23C 109.5 . . ?
H23B C23 H23C 109.5 . . ?
Si3 C24 K1 95.06(19) . . ?
Si3 C24 H24A 109.5 . . ?
K1 C24 H24A 152.5 . . ?
Si3 C24 H24B 109.5 . . ?
K1 C24 H24B 72.0 . . ?
H24A C24 H24B 109.5 . . ?
Si3 C24 H24C 109.5 . . ?
K1 C24 H24C 48.3 . . ?
H24A C24 H24C 109.5 . . ?
H24B C24 H24C 109.5 . . ?
C26 C25 C30 120.0 . . ?
C26 C25 C31 120.1(2) . . ?
C30 C25 C31 119.9(2) . . ?
C26 C25 K1 79.09(19) . . ?
C30 C25 K1 73.14(19) . . ?
C31 C25 K1 120.2(5) . . ?
C27 C26 C25 120.0 . . ?
C27 C26 K1 74.1(2) . . ?
C25 C26 K1 77.53(19) . . ?
C27 C26 H26 120.0 . . ?
C25 C26 H26 120.0 . . ?
K1 C26 H26 119.4 . . ?
C26 C27 C28 120.0 . . ?
C26 C27 K1 82.3(2) . . ?
C28 C27 K1 72.7(2) . . ?
C26 C27 H27 120.0 . . ?
C28 C27 H27 120.0 . . ?
K1 C27 H27 115.5 . . ?
C29 C28 C27 120.0 . . ?
C29 C28 K1 76.6(2) . . ?
C27 C28 K1 82.9(2) . . ?
C29 C28 H28 120.0 . . ?
C27 C28 H28 120.0 . . ?
K1 C28 H28 110.8 . . ?
C30 C29 C28 120.0 . . ?
C30 C29 K1 82.0(2) . . ?
C28 C29 K1 78.3(2) . . ?
C30 C29 H29 120.0 . . ?
C28 C29 H29 120.0 . . ?
K1 C29 H29 110.0 . . ?
C29 C30 C25 120.0 . . ?
C29 C30 K1 73.4(2) . . ?
C25 C30 K1 83.1(2) . . ?
C29 C30 H30 120.0 . . ?
C25 C30 H30 120.0 . . ?
K1 C30 H30 114.0 . . ?
C25 C31 H31A 109.5 . . ?
C25 C31 H31B 109.5 . . ?
H31A C31 H31B 109.5 . . ?
C25 C31 H31C 109.5 . . ?
H31A C31 H31C 109.5 . . ?
H31B C31 H31C 109.5 . . ?
C26A C25A C30A 120.0 . . ?
C26A C25A C31A 119.4(2) . . ?
C30A C25A C31A 120.3(2) . . ?
C26A C25A K1 77.8(4) . . ?
C30A C25A K1 73.5(4) . . ?
C31A C25A K1 125.5(10) . . ?
C27A C26A C25A 120.0 . . ?
C27A C26A K1 72.6(4) . . ?
C25A C26A K1 79.3(4) . . ?
C27A C26A H26A 120.0 . . ?
C25A C26A H26A 120.0 . . ?
K1 C26A H26A 119.0 . . ?
C26A C27A C28A 120.0 . . ?
C26A C27A K1 84.1(5) . . ?
C28A C27A K1 72.7(4) . . ?
C26A C27A H27A 120.0 . . ?
C28A C27A H27A 120.0 . . ?
K1 C27A H27A 113.6 . . ?
C29A C28A C27A 120.0 . . ?
C29A C28A K1 78.4(5) . . ?
C27A C28A K1 83.0(4) . . ?
C29A C28A H28A 120.0 . . ?
C27A C28A H28A 120.0 . . ?
K1 C28A H28A 108.9 . . ?
C30A C29A C28A 120.0 . . ?
C30A C29A K1 83.9(5) . . ?
C28A C29A K1 76.7(5) . . ?
C30A C29A H29A 120.0 . . ?
C28A C29A H29A 120.0 . . ?
K1 C29A H29A 109.6 . . ?
C29A C30A C25A 120.0 . . ?
C29A C30A K1 72.0(4) . . ?
C25A C30A K1 83.3(4) . . ?
C29A C30A H30A 120.0 . . ?
C25A C30A H30A 120.0 . . ?
K1 C30A H30A 115.1 . . ?
C25A C31A H31D 109.5 . . ?
C25A C31A H31E 109.5 . . ?
H31D C31A H31E 109.5 . . ?
C25A C31A H31F 109.5 . . ?
H31D C31A H31F 109.5 . . ?
H31E C31A H31F 109.5 . . ?
C4 Ge1 C1 86.94(19) . . ?
C4 Ge1 Y1 125.56(13) . 7_666 ?
C1 Ge1 Y1 140.33(14) . 7_666 ?
C4 Ge1 Y1 61.26(12) . . ?
C1 Ge1 Y1 60.69(12) . . ?
Y1 Ge1 Y1 111.809(15) 7_666 . ?
C13 Ge2 C16 84.73(18) . . ?
C13 Ge2 Y1 62.87(11) . . ?
C16 Ge2 Y1 62.11(11) . . ?
C13 Ge2 K1 68.34(11) . . ?
C16 Ge2 K1 72.71(12) . . ?
Y1 Ge2 K1 114.45(3) . . ?
C13 Ge2 K1 141.00(12) . 2_656 ?
C16 Ge2 K1 121.52(12) . 2_656 ?
Y1 Ge2 K1 152.74(2) . 2_656 ?
K1 Ge2 K1 91.02(3) . 2_656 ?
C14 K1 C13 26.48(11) . . ?
C14 K1 C29 135.23(12) . . ?
C13 K1 C29 156.18(11) . . ?
C14 K1 C15 26.08(11) . . ?
C13 K1 C15 45.00(11) . . ?
C29 K1 C15 128.64(12) . . ?
C14 K1 C24 71.25(12) . . ?
C13 K1 C24 57.13(12) . . ?
C29 K1 C24 110.12(13) . . ?
C15 K1 C24 97.12(12) . . ?
C14 K1 C28A 120.7(2) . . ?
C13 K1 C28A 145.8(2) . . ?
C15 K1 C28A 111.3(2) . . ?
C24 K1 C28A 118.1(2) . . ?
C14 K1 C28 113.56(13) . . ?
C13 K1 C28 139.30(13) . . ?
C29 K1 C28 25.1 . . ?
C15 K1 C28 103.56(12) . . ?
C24 K1 C28 120.18(13) . . ?
C14 K1 C29A 131.14(18) . . ?
C13 K1 C29A 146.54(19) . . ?
C15 K1 C29A 131.90(19) . . ?
C24 K1 C29A 98.0(2) . . ?
C28A K1 C29A 24.86(9) . . ?
C14 K1 Ge2 52.66(8) . . ?
C13 K1 Ge2 35.93(8) . . ?
C29 K1 Ge2 166.88(9) . . ?
C15 K1 Ge2 52.06(8) . . ?
C24 K1 Ge2 81.82(9) . . ?
C28A K1 Ge2 157.4(2) . . ?
C28 K1 Ge2 151.21(9) . . ?
C29A K1 Ge2 175.94(16) . . ?
C14 K1 C16 44.20(11) . . ?
C13 K1 C16 49.07(11) . . ?
C29 K1 C16 138.74(13) . . ?
C15 K1 C16 25.36(11) . . ?
C24 K1 C16 106.14(12) . . ?
C28A K1 C16 123.1(2) . . ?
C28 K1 C16 116.24(12) . . ?
C29A K1 C16 147.8(2) . . ?
Ge2 K1 C16 35.17(8) . . ?
C14 K1 C30 129.25(12) . . ?
C13 K1 C30 137.75(12) . . ?
C29 K1 C30 24.7 . . ?
C15 K1 C30 137.68(11) . . ?
C24 K1 C30 85.50(12) . . ?
C28 K1 C30 43.41(6) . . ?
Ge2 K1 C30 165.31(9) . . ?
C16 K1 C30 158.64(12) . . ?
C14 K1 C27A 96.3(2) . . ?
C13 K1 C27A 121.8(2) . . ?
C15 K1 C27A 89.35(19) . . ?
C24 K1 C27A 113.0(2) . . ?
C28A K1 C27A 24.35(9) . . ?
C29A K1 C27A 42.85(13) . . ?
Ge2 K1 C27A 140.89(18) . . ?
C16 K1 C27A 106.68(19) . . ?
C1 Si1 C8 109.4(2) . . ?
C1 Si1 C9 117.1(2) . . ?
C8 Si1 C9 108.3(3) . . ?
C1 Si1 C7 109.2(2) . . ?
C8 Si1 C7 106.4(3) . . ?
C9 Si1 C7 105.9(3) . . ?
C4 Si2 C11 106.9(2) . . ?
C4 Si2 C12 115.9(2) . . ?
C11 Si2 C12 108.0(3) . . ?
C4 Si2 C10 109.8(2) . . ?
C11 Si2 C10 107.6(3) . . ?
C12 Si2 C10 108.3(3) . . ?
C13 Si3 C22 119.9(2) . . ?
C13 Si3 C23 110.0(2) . . ?
C22 Si3 C23 106.8(3) . . ?
C13 Si3 C24 108.2(2) . . ?
C22 Si3 C24 102.7(3) . . ?
C23 Si3 C24 108.7(2) . . ?
C13 Si3 K1 53.83(12) . . ?
C22 Si3 K1 138.10(18) . . ?
C23 Si3 K1 113.98(18) . . ?
C24 Si3 K1 55.69(18) . . ?
C19 Si4 C16 109.3(2) . . ?
C19 Si4 C20 106.5(3) . . ?
C16 Si4 C20 122.4(2) . . ?
C19 Si4 C21 110.2(3) . . ?
C16 Si4 C21 106.7(2) . . ?
C20 Si4 C21 101.3(3) . . ?
C2 Y1 C3 31.22(14) . . ?
C2 Y1 C1 31.42(13) . . ?
C3 Y1 C1 54.42(14) . . ?
C2 Y1 C4 54.16(13) . . ?
C3 Y1 C4 31.32(13) . . ?
C1 Y1 C4 60.25(13) . . ?
C2 Y1 C15 145.03(13) . . ?
C3 Y1 C15 131.73(14) . . ?
C1 Y1 C15 165.22(13) . . ?
C4 Y1 C15 133.07(14) . . ?
C2 Y1 C16 117.65(14) . . ?
C3 Y1 C16 101.22(14) . . ?
C1 Y1 C16 148.68(14) . . ?
C4 Y1 C16 110.73(13) . . ?
C15 Y1 C16 30.76(13) . . ?
C2 Y1 C14 133.70(13) . . ?
C3 Y1 C14 145.37(14) . . ?
C1 Y1 C14 135.20(13) . . ?
C4 Y1 C14 163.45(13) . . ?
C15 Y1 C14 30.80(12) . . ?
C16 Y1 C14 53.32(13) . . ?
C2 Y1 C13 103.03(13) . . ?
C3 Y1 C13 119.19(13) . . ?
C1 Y1 C13 112.03(13) . . ?
C4 Y1 C13 150.06(13) . . ?
C15 Y1 C13 53.39(13) . . ?
C16 Y1 C13 59.23(13) . . ?
C14 Y1 C13 30.75(13) . . ?
C2 Y1 Ge2 85.14(9) . . ?
C3 Y1 Ge2 85.39(10) . . ?
C1 Y1 Ge2 111.51(9) . . ?
C4 Y1 Ge2 112.11(9) . . ?
C15 Y1 Ge2 60.09(9) . . ?
C16 Y1 Ge2 40.63(10) . . ?
C14 Y1 Ge2 59.99(9) . . ?
C13 Y1 Ge2 40.52(9) . . ?
C2 Y1 Ge1 126.22(9) . 7_666 ?
C3 Y1 Ge1 120.94(10) . 7_666 ?
C1 Y1 Ge1 98.48(9) . 7_666 ?
C4 Y1 Ge1 90.24(9) . 7_666 ?
C15 Y1 Ge1 88.62(9) . 7_666 ?
C16 Y1 Ge1 111.95(10) . 7_666 ?
C14 Y1 Ge1 92.41(9) . 7_666 ?
C13 Y1 Ge1 119.67(9) . 7_666 ?
Ge2 Y1 Ge1 148.639(18) . 7_666 ?
C2 Y1 Ge1 58.84(9) . . ?
C3 Y1 Ge1 58.72(10) . . ?
C1 Y1 Ge1 39.91(9) . . ?
C4 Y1 Ge1 39.37(9) . . ?
C15 Y1 Ge1 153.34(9) . . ?
C16 Y1 Ge1 148.50(9) . . ?
C14 Y1 Ge1 154.45(9) . . ?
C13 Y1 Ge1 150.16(9) . . ?
Ge2 Y1 Ge1 142.523(18) . . ?
Ge1 Y1 Ge1 68.190(15) 7_666 . ?

loop_
_geom_bond_atom_site_label_1
_geom_bond_atom_site_label_2
_geom_bond_distance
_geom_bond_site_symmetry_2
_geom_bond_publ_flag
C1 C2 1.430(6) . ?
C1 Si1 1.845(5) . ?
C1 Ge1 1.957(4) . ?
C1 Y1 2.659(4) . ?
C2 C3 1.415(7) . ?
C2 C5 1.528(6) . ?
C2 Y1 2.619(4) . ?
C3 C4 1.434(6) . ?
C3 C6 1.503(6) . ?
C3 Y1 2.639(4) . ?
C4 Si2 1.830(5) . ?
C4 Ge1 1.934(4) . ?
C4 Y1 2.674(4) . ?
C5 H5A 0.9800 . ?
C5 H5B 0.9800 . ?
C5 H5C 0.9800 . ?
C6 H6A 0.9800 . ?
C6 H6B 0.9800 . ?
C6 H6C 0.9800 . ?
C7 Si1 1.883(5) . ?
C7 H7A 0.9800 . ?
C7 H7B 0.9800 . ?
C7 H7C 0.9800 . ?
C8 Si1 1.863(5) . ?
C8 H8A 0.9800 . ?
C8 H8B 0.9800 . ?
C8 H8C 0.9800 . ?
C9 Si1 1.883(5) . ?
C9 H9A 0.9800 . ?
C9 H9B 0.9800 . ?
C9 H9C 0.9800 . ?
C10 Si2 1.877(5) . ?
C10 H10A 0.9800 . ?
C10 H10B 0.9800 . ?
C10 H10C 0.9800 . ?
C11 Si2 1.868(5) . ?
C11 H11A 0.9800 . ?
C11 H11B 0.9800 . ?
C11 H11C 0.9800 . ?
C12 Si2 1.870(5) . ?
C12 H12A 0.9800 . ?
C12 H12B 0.9800 . ?
C12 H12C 0.9800 . ?
C13 C14 1.433(6) . ?
C13 Si3 1.849(4) . ?
C13 Ge2 1.981(4) . ?
C13 Y1 2.713(4) . ?
C13 K1 3.137(4) . ?
C14 C15 1.427(6) . ?
C14 C18 1.504(6) . ?
C14 Y1 2.691(4) . ?
C14 K1 3.119(4) . ?
C15 C16 1.425(6) . ?
C15 C17 1.518(6) . ?
C15 Y1 2.684(4) . ?
C15 K1 3.197(4) . ?
C16 Si4 1.854(4) . ?
C16 Ge2 1.980(5) . ?
C16 Y1 2.688(4) . ?
C16 K1 3.282(4) . ?
C17 H17A 0.9800 . ?
C17 H17B 0.9800 . ?
C17 H17C 0.9800 . ?
C18 H18A 0.9800 . ?
C18 H18B 0.9800 . ?
C18 H18C 0.9800 . ?
C19 Si4 1.851(6) . ?
C19 H19A 0.9800 . ?
C19 H19B 0.9800 . ?
C19 H19C 0.9800 . ?
C20 Si4 1.881(6) . ?
C20 H20A 0.9800 . ?
C20 H20B 0.9800 . ?
C20 H20C 0.9800 . ?
C21 Si4 1.889(6) . ?
C21 K1 3.343(7) . ?
C21 H21A 0.9800 . ?
C21 H21B 0.9800 . ?
C21 H21C 0.9800 . ?
C22 Si3 1.869(5) . ?
C22 H22A 0.9800 . ?
C22 H22B 0.9800 . ?
C22 H22C 0.9800 . ?
C23 Si3 1.872(5) . ?
C23 H23A 0.9800 . ?
C23 H23B 0.9800 . ?
C23 H23C 0.9800 . ?
C24 Si3 1.889(5) . ?
C24 K1 3.193(6) . ?
C24 H24A 0.9800 . ?
C24 H24B 0.9800 . ?
C24 H24C 0.9800 . ?
C25 C26 1.3900 . ?
C25 C30 1.3900 . ?
C25 C31 1.391(9) . ?
C25 K1 3.419(6) . ?
C26 C27 1.3900 . ?
C26 K1 3.439(6) . ?
C26 H26 0.9500 . ?
C27 C28 1.3900 . ?
C27 K1 3.336(6) . ?
C27 H27 0.9500 . ?
C28 C29 1.3900 . ?
C28 K1 3.210(6) . ?
C28 H28 0.9500 . ?
C29 C30 1.3900 . ?
C29 K1 3.190(6) . ?
C29 H29 0.9500 . ?
C30 K1 3.297(6) . ?
C30 H30 0.9500 . ?
C31 H31A 0.9800 . ?
C31 H31B 0.9800 . ?
C31 H31C 0.9800 . ?
C25A C26A 1.3900 . ?
C25A C30A 1.3900 . ?
C25A C31A 1.394(9) . ?
C25A K1 3.507(13) . ?
C26A C27A 1.3900 . ?
C26A K1 3.488(13) . ?
C26A H26A 0.9500 . ?
C27A C28A 1.3900 . ?
C27A K1 3.346(13) . ?
C27A H27A 0.9500 . ?
C28A C29A 1.3900 . ?
C28A K1 3.218(14) . ?
C28A H28A 0.9500 . ?
C29A C30A 1.3900 . ?
C29A K1 3.239(13) . ?
C29A H29A 0.9500 . ?
C30A K1 3.386(14) . ?
C30A H30A 0.9500 . ?
C31A H31D 0.9800 . ?
C31A H31E 0.9800 . ?
C31A H31F 0.9800 . ?
Ge1 Y1 2.9946(6) 7_666 ?
Ge1 Y1 2.9975(5) . ?
Ge2 Y1 2.9660(6) . ?
Ge2 K1 3.2717(11) . ?
Ge2 K1 3.9163(13) 2_656 ?
Y1 Ge1 2.9946(6) 7_666 ?
